data_1502166
loop_
_publ_author_name
'White, James D.'
'Shaw, Subrata'

_publ_section_title
;
 cis-2,5-Diaminobicyclo[2.2.2]octane, a new scaffold for asymmetric
 catalysis via salen-metal complexes.
;
_journal_issue 9
_journal_name_full 'Organic letters'
_journal_page_first 2488
_journal_page_last 2491
_journal_paper_doi 10.1021/ol2007378
_journal_volume 13
_journal_year 2011
_chemical_absolute_configuration ad
_chemical_formula_sum 'C39.5 H57 N2 O2.5 Pd'
_chemical_formula_weight 706.27
_chemical_name_systematic
;
 ?
;
_space_group_IT_number 4
_symmetry_cell_setting monoclinic
_symmetry_space_group_name_Hall 'P 2yb'
_symmetry_space_group_name_H-M 'P 1 21 1'
_atom_sites_solution_hydrogens geom
_atom_sites_solution_primary direct
_atom_sites_solution_secondary difmap
_audit_creation_method SHELXLTL
_cell_angle_alpha 90.00
_cell_angle_beta 102.3820(10)
_cell_angle_gamma 90.00
_cell_formula_units_Z 4
_cell_length_a 14.0325(15)
_cell_length_b 10.2155(11)
_cell_length_c 26.161(3)
_cell_measurement_reflns_used 6643
_cell_measurement_temperature 173(2)
_cell_measurement_theta_max 25.86
_cell_measurement_theta_min 2.49
_cell_volume 3662.9(7)
_computing_cell_refinement 'Bruker SAINT'
_computing_data_collection 'Bruker SMART'
_computing_data_reduction 'Bruker SAINT'
_computing_molecular_graphics 'Bruker SHELXTL'
_computing_publication_material 'Bruker SHELXTL'
_computing_structure_refinement 'Bruker SHELXTL'
_computing_structure_solution 'Bruker SHELXTL'
_diffrn_ambient_temperature 173(2)
_diffrn_measured_fraction_theta_full 1.000
_diffrn_measured_fraction_theta_max 1.000
_diffrn_measurement_device_type 'Bruker Apex CCD area detector'
_diffrn_measurement_method 'phi and omega scans'
_diffrn_radiation_monochromator graphite
_diffrn_radiation_source 'fine-focus sealed tube'
_diffrn_radiation_type MoK\a
_diffrn_radiation_wavelength 0.71073
_diffrn_reflns_av_R_equivalents 0.0320
_diffrn_reflns_av_sigmaI/netI 0.0436
_diffrn_reflns_limit_h_max 17
_diffrn_reflns_limit_h_min -17
_diffrn_reflns_limit_k_max 13
_diffrn_reflns_limit_k_min -13
_diffrn_reflns_limit_l_max 33
_diffrn_reflns_limit_l_min -33
_diffrn_reflns_number 41434
_diffrn_reflns_theta_full 27.00
_diffrn_reflns_theta_max 27.00
_diffrn_reflns_theta_min 0.80
_exptl_absorpt_coefficient_mu 0.543
_exptl_absorpt_correction_T_max 0.9477
_exptl_absorpt_correction_T_min 0.8203
_exptl_absorpt_correction_type multi-scan
_exptl_absorpt_process_details SADABS
_exptl_crystal_colour orange
_exptl_crystal_density_diffrn 1.281
_exptl_crystal_density_method 'not measured'
_exptl_crystal_description block
_exptl_crystal_F_000 1496
_exptl_crystal_size_max 0.38
_exptl_crystal_size_mid 0.27
_exptl_crystal_size_min 0.10
_refine_diff_density_max 0.515
_refine_diff_density_min -0.348
_refine_diff_density_rms 0.058
_refine_ls_abs_structure_details 'Flack H D (1983), Acta Cryst. A39, 876-881'
_refine_ls_abs_structure_Flack 0.000(13)
_refine_ls_extinction_method none
_refine_ls_goodness_of_fit_ref 1.016
_refine_ls_hydrogen_treatment constr
_refine_ls_matrix_type full
_refine_ls_number_parameters 811
_refine_ls_number_reflns 15937
_refine_ls_number_restraints 1
_refine_ls_restrained_S_all 1.016
_refine_ls_R_factor_all 0.0339
_refine_ls_R_factor_gt 0.0306
_refine_ls_shift/su_max 0.002
_refine_ls_shift/su_mean 0.000
_refine_ls_structure_factor_coef Fsqd
_refine_ls_weighting_details 'calc w=1/[\s^2^(Fo^2^)+(0.0340P)^2^+0.3987P] where P=(Fo^2^+2Fc^2^)/3'
_refine_ls_weighting_scheme calc
_refine_ls_wR_factor_gt 0.0673
_refine_ls_wR_factor_ref 0.0696
_reflns_number_gt 15003
_reflns_number_total 15937
_reflns_threshold_expression >2sigma(I)
_cod_data_source_file ol2007378_si_006.cif
_cod_data_source_block jw63
_cod_depositor_comments
;
The following automatic conversions were performed:

'_symmetry_cell_setting' value 'Monoclinic' changed to 'monoclinic'
according to /home/saulius/struct/CIF-dictionaries/cif_core.dic
dictionary named 'cif_core.dic' version 2.4.1 from 2010-06-29.

Automatic conversion script
Id: cif_fix_values 1715 2011-07-08 13:25:40Z adriana 
;
_cod_original_sg_symbol_H-M P2(1)
_cod_original_formula_sum 'C39.50 H57 N2 O2.50 Pd'
_cod_database_code 1502166

loop_
_symmetry_equiv_pos_as_xyz
'x, y, z'
'-x, y+1/2, -z'

loop_
_atom_site_label
_atom_site_type_symbol
_atom_site_fract_x
_atom_site_fract_y
_atom_site_fract_z
_atom_site_U_iso_or_equiv
_atom_site_adp_type
_atom_site_occupancy
_atom_site_symmetry_multiplicity
_atom_site_calc_flag
_atom_site_refinement_flags
Pd1 Pd 0.953350(13) 0.879968(18) 0.462038(7) 0.01685(5) Uani 1 1 d .
O1 O 0.81328(12) 0.92515(19) 0.43320(7) 0.0238(4) Uani 1 1 d .
O2 O 0.95199(12) 0.85385(19) 0.38666(7) 0.0236(4) Uani 1 1 d .
N1 N 0.93878(15) 0.9329(2) 0.53401(8) 0.0199(5) Uani 1 1 d .
N2 N 1.09110(14) 0.8090(2) 0.48231(8) 0.0186(5) Uani 1 1 d .
C1 C 0.85407(19) 0.9408(3) 0.54667(10) 0.0223(6) Uani 1 1 d .
H1A H 0.8554 0.9611 0.5823 0.027 Uiso 1 1 calc R
C2 C 0.75876(19) 0.9230(3) 0.51373(11) 0.0225(6) Uani 1 1 d .
C3 C 0.74219(19) 0.9216(3) 0.45860(10) 0.0218(6) Uani 1 1 d .
C4 C 0.64208(18) 0.9173(3) 0.43009(11) 0.0223(6) Uani 1 1 d .
C5 C 0.57008(19) 0.9054(3) 0.45856(11) 0.0281(7) Uani 1 1 d .
H5A H 0.5046 0.9002 0.4394 0.034 Uiso 1 1 calc R
C6 C 0.58524(19) 0.9004(3) 0.51294(11) 0.0261(6) Uani 1 1 d .
C7 C 0.68019(19) 0.9137(3) 0.53994(11) 0.0265(6) Uani 1 1 d .
H7A H 0.6936 0.9169 0.5771 0.032 Uiso 1 1 calc R
C8 C 0.61747(19) 0.9149(3) 0.36993(11) 0.0265(6) Uani 1 1 d .
C9 C 0.5073(2) 0.9282(4) 0.34729(13) 0.0460(9) Uani 1 1 d .
H9A H 0.4951 0.9263 0.3090 0.069 Uiso 1 1 calc R
H9B H 0.4840 1.0114 0.3587 0.069 Uiso 1 1 calc R
H9C H 0.4728 0.8555 0.3597 0.069 Uiso 1 1 calc R
C10 C 0.6672(2) 1.0277(3) 0.34700(12) 0.0321(7) Uani 1 1 d .
H10A H 0.7379 1.0230 0.3604 0.048 Uiso 1 1 calc R
H10B H 0.6426 1.1114 0.3571 0.048 Uiso 1 1 calc R
H10C H 0.6529 1.0207 0.3088 0.048 Uiso 1 1 calc R
C11 C 0.6493(2) 0.7818(3) 0.35256(12) 0.0344(7) Uani 1 1 d .
H11A H 0.7194 0.7700 0.3664 0.052 Uiso 1 1 calc R
H11B H 0.6356 0.7780 0.3142 0.052 Uiso 1 1 calc R
H11C H 0.6133 0.7121 0.3659 0.052 Uiso 1 1 calc R
C12 C 0.50067(19) 0.8842(4) 0.54137(11) 0.0319(6) Uani 1 1 d .
C13 C 0.5323(2) 0.8012(5) 0.59072(15) 0.0620(11) Uani 1 1 d .
H13A H 0.4775 0.7920 0.6082 0.093 Uiso 1 1 calc R
H13B H 0.5870 0.8440 0.6144 0.093 Uiso 1 1 calc R
H13C H 0.5526 0.7145 0.5811 0.093 Uiso 1 1 calc R
C14 C 0.4681(3) 1.0183(4) 0.55662(16) 0.0510(10) Uani 1 1 d .
H14A H 0.4142 1.0077 0.5747 0.076 Uiso 1 1 calc R
H14B H 0.4463 1.0713 0.5251 0.076 Uiso 1 1 calc R
H14C H 0.5228 1.0620 0.5799 0.076 Uiso 1 1 calc R
C15 C 0.4134(2) 0.8148(4) 0.50713(14) 0.0484(10) Uani 1 1 d .
H15A H 0.3612 0.8063 0.5265 0.073 Uiso 1 1 calc R
H15B H 0.4333 0.7277 0.4977 0.073 Uiso 1 1 calc R
H15C H 0.3899 0.8660 0.4752 0.073 Uiso 1 1 calc R
C16 C 1.02323(19) 0.9704(3) 0.57681(10) 0.0226(6) Uani 1 1 d .
H16A H 1.0006 1.0364 0.5998 0.027 Uiso 1 1 calc R
C17 C 1.06143(19) 0.8504(3) 0.60971(10) 0.0224(6) Uani 1 1 d .
H17A H 1.0122 0.8202 0.6297 0.027 Uiso 1 1 calc R
C18 C 1.15634(18) 0.8890(4) 0.64767(10) 0.0284(6) Uani 1 1 d .
H18A H 1.1767 0.8185 0.6737 0.034 Uiso 1 1 calc R
H18B H 1.1461 0.9698 0.6666 0.034 Uiso 1 1 calc R
C19 C 1.23627(19) 0.9119(3) 0.61632(10) 0.0255(6) Uani 1 1 d .
H19A H 1.2746 0.9909 0.6295 0.031 Uiso 1 1 calc R
H19B H 1.2812 0.8360 0.6205 0.031 Uiso 1 1 calc R
C20 C 1.18724(19) 0.9299(3) 0.55831(10) 0.0212(6) Uani 1 1 d .
H20A H 1.2364 0.9599 0.5383 0.025 Uiso 1 1 calc R
C21 C 1.10661(19) 1.0314(3) 0.55435(11) 0.0235(6) Uani 1 1 d .
H21A H 1.0820 1.0568 0.5174 0.028 Uiso 1 1 calc R
H21B H 1.1320 1.1107 0.5745 0.028 Uiso 1 1 calc R
C22 C 1.0818(2) 0.7424(3) 0.57382(10) 0.0205(6) Uani 1 1 d .
H22A H 1.0197 0.7089 0.5525 0.025 Uiso 1 1 calc R
H22B H 1.1159 0.6691 0.5948 0.025 Uiso 1 1 calc R
C23 C 1.14572(17) 0.7972(3) 0.53775(9) 0.0184(5) Uani 1 1 d .
H23A H 1.2015 0.7357 0.5387 0.022 Uiso 1 1 calc R
C24 C 1.13713(18) 0.7638(2) 0.44831(10) 0.0209(6) Uani 1 1 d .
H24A H 1.1977 0.7229 0.4628 0.025 Uiso 1 1 calc R
C25 C 1.11156(19) 0.7654(2) 0.39223(10) 0.0211(6) Uani 1 1 d .
C26 C 1.02215(18) 0.8173(3) 0.36390(10) 0.0189(6) Uani 1 1 d .
C27 C 1.01056(19) 0.8313(3) 0.30840(10) 0.0208(6) Uani 1 1 d .
C28 C 1.08093(18) 0.7796(3) 0.28513(10) 0.0220(6) Uani 1 1 d .
H28A H 1.0709 0.7864 0.2481 0.026 Uiso 1 1 calc R
C29 C 1.16715(19) 0.7172(3) 0.31189(10) 0.0219(6) Uani 1 1 d .
C30 C 1.18084(19) 0.7135(3) 0.36539(10) 0.0221(6) Uani 1 1 d .
H30A H 1.2387 0.6749 0.3851 0.027 Uiso 1 1 calc R
C31 C 0.92167(19) 0.9048(3) 0.27682(10) 0.0245(6) Uani 1 1 d .
C32 C 0.9174(2) 1.0429(3) 0.29973(11) 0.0325(7) Uani 1 1 d .
H32A H 0.8607 1.0898 0.2796 0.049 Uiso 1 1 calc R
H32B H 0.9771 1.0908 0.2978 0.049 Uiso 1 1 calc R
H32C H 0.9118 1.0361 0.3363 0.049 Uiso 1 1 calc R
C33 C 0.8276(2) 0.8310(3) 0.27946(11) 0.0311(7) Uani 1 1 d .
H33A H 0.8299 0.7429 0.2649 0.047 Uiso 1 1 calc R
H33B H 0.7713 0.8785 0.2591 0.047 Uiso 1 1 calc R
H33C H 0.8215 0.8245 0.3160 0.047 Uiso 1 1 calc R
C34 C 0.9257(2) 0.9198(3) 0.21907(10) 0.0302(7) Uani 1 1 d .
H34A H 0.9285 0.8331 0.2035 0.045 Uiso 1 1 calc R
H34B H 0.9839 0.9699 0.2163 0.045 Uiso 1 1 calc R
H34C H 0.8673 0.9661 0.2005 0.045 Uiso 1 1 calc R
C35 C 1.2380(2) 0.6583(3) 0.28086(11) 0.0270(6) Uani 1 1 d .
C36 C 1.3257(2) 0.5948(4) 0.31686(12) 0.0382(8) Uani 1 1 d .
H36A H 1.3032 0.5257 0.3374 0.057 Uiso 1 1 calc R
H36B H 1.3616 0.6610 0.3405 0.057 Uiso 1 1 calc R
H36C H 1.3686 0.5568 0.2958 0.057 Uiso 1 1 calc R
C37 C 1.2748(2) 0.7667(3) 0.24879(13) 0.0406(8) Uani 1 1 d .
H37A H 1.3088 0.8341 0.2726 0.061 Uiso 1 1 calc R
H37B H 1.2191 0.8061 0.2246 0.061 Uiso 1 1 calc R
H37C H 1.3197 0.7288 0.2289 0.061 Uiso 1 1 calc R
C38 C 1.1847(2) 0.5529(3) 0.24363(13) 0.0414(9) Uani 1 1 d .
H38A H 1.1614 0.4840 0.2640 0.062 Uiso 1 1 calc R
H38B H 1.2297 0.5149 0.2237 0.062 Uiso 1 1 calc R
H38C H 1.1291 0.5923 0.2194 0.062 Uiso 1 1 calc R
Pd1' Pd 0.595769(13) 0.793526(19) 0.981762(8) 0.02110(5) Uani 1 1 d .
O1' O 0.52951(13) 0.8314(2) 0.90780(7) 0.0315(5) Uani 1 1 d .
O2' O 0.69554(13) 0.7119(2) 0.94774(8) 0.0303(5) Uani 1 1 d .
N1' N 0.48780(16) 0.8836(3) 1.00839(8) 0.0297(5) Uani 1 1 d .
N2' N 0.67412(17) 0.7421(3) 1.05228(9) 0.0306(6) Uani 1 1 d .
C1' C 0.4031(2) 0.9037(3) 0.97821(11) 0.0312(7) Uani 1 1 d .
H1'A H 0.3551 0.9388 0.9950 0.037 Uiso 1 1 calc R
C2' C 0.37128(18) 0.8806(3) 0.92306(10) 0.0255(5) Uani 1 1 d .
C3' C 0.43672(19) 0.8560(3) 0.88990(10) 0.0243(6) Uani 1 1 d .
C4' C 0.39864(19) 0.8618(3) 0.83421(10) 0.0231(6) Uani 1 1 d .
C5' C 0.29986(18) 0.8792(3) 0.81664(10) 0.0236(5) Uani 1 1 d .
H5'A H 0.2751 0.8809 0.7799 0.028 Uiso 1 1 calc R
C6' C 0.23245(18) 0.8947(3) 0.84932(10) 0.0214(5) Uani 1 1 d .
C7' C 0.27035(19) 0.8984(3) 0.90208(10) 0.0240(6) Uani 1 1 d .
H7'A H 0.2278 0.9133 0.9252 0.029 Uiso 1 1 calc R
C8' C 0.4676(2) 0.8491(3) 0.79569(10) 0.0281(7) Uani 1 1 d .
C9' C 0.4126(2) 0.8663(4) 0.73884(10) 0.0420(8) Uani 1 1 d .
H9'A H 0.3827 0.9534 0.7344 0.063 Uiso 1 1 calc R
H9'B H 0.3616 0.7994 0.7303 0.063 Uiso 1 1 calc R
H9'C H 0.4582 0.8570 0.7155 0.063 Uiso 1 1 calc R
C10' C 0.5464(2) 0.9540(3) 0.80698(12) 0.0346(7) Uani 1 1 d .
H10D H 0.5158 1.0407 0.8035 0.052 Uiso 1 1 calc R
H10E H 0.5891 0.9458 0.7820 0.052 Uiso 1 1 calc R
H10F H 0.5849 0.9430 0.8427 0.052 Uiso 1 1 calc R
C11' C 0.5134(2) 0.7107(3) 0.80077(13) 0.0377(7) Uani 1 1 d .
H11D H 0.5573 0.7021 0.7764 0.056 Uiso 1 1 calc R
H11E H 0.4616 0.6449 0.7924 0.056 Uiso 1 1 calc R
H11F H 0.5504 0.6975 0.8367 0.056 Uiso 1 1 calc R
C12' C 0.12362(19) 0.9122(3) 0.82484(10) 0.0249(6) Uani 1 1 d .
C13' C 0.06151(19) 0.9175(3) 0.86574(11) 0.0312(7) Uani 1 1 d .
H13D H -0.0072 0.9287 0.8484 0.047 Uiso 1 1 calc R
H13E H 0.0823 0.9914 0.8894 0.047 Uiso 1 1 calc R
H13F H 0.0693 0.8359 0.8859 0.047 Uiso 1 1 calc R
C14' C 0.1104(2) 1.0387(3) 0.79299(12) 0.0384(8) Uani 1 1 d .
H14D H 0.0412 1.0511 0.7771 0.058 Uiso 1 1 calc R
H14E H 0.1477 1.0334 0.7654 0.058 Uiso 1 1 calc R
H14F H 0.1340 1.1129 0.8160 0.058 Uiso 1 1 calc R
C15' C 0.0875(2) 0.7988(4) 0.78800(12) 0.0392(7) Uani 1 1 d .
H15D H 0.0180 0.8107 0.7726 0.059 Uiso 1 1 calc R
H15E H 0.0970 0.7164 0.8076 0.059 Uiso 1 1 calc R
H15F H 0.1243 0.7964 0.7601 0.059 Uiso 1 1 calc R
C16' C 0.4944(2) 0.9263(3) 1.06439(11) 0.0309(7) Uani 1 1 d .
H16B H 0.4482 1.0007 1.0647 0.037 Uiso 1 1 calc R
C17' C 0.4643(2) 0.8134(3) 1.09425(11) 0.0316(7) Uani 1 1 d .
H17B H 0.3934 0.7942 1.0810 0.038 Uiso 1 1 calc R
C18' C 0.4833(2) 0.8514(4) 1.15273(11) 0.0375(9) Uani 1 1 d .
H18C H 0.4562 0.9393 1.1566 0.045 Uiso 1 1 calc R
H18D H 0.4512 0.7878 1.1721 0.045 Uiso 1 1 calc R
C19' C 0.5935(2) 0.8514(4) 1.17478(12) 0.0452(9) Uani 1 1 d .
H19C H 0.6132 0.7696 1.1945 0.054 Uiso 1 1 calc R
H19D H 0.6117 0.9263 1.1989 0.054 Uiso 1 1 calc R
C20' C 0.6454(2) 0.8621(4) 1.12834(12) 0.0394(8) Uani 1 1 d .
H20B H 0.7163 0.8817 1.1414 0.047 Uiso 1 1 calc R
C21' C 0.5970(2) 0.9702(3) 1.09088(11) 0.0318(7) Uani 1 1 d .
H21C H 0.5938 1.0523 1.1106 0.038 Uiso 1 1 calc R
H21D H 0.6360 0.9871 1.0642 0.038 Uiso 1 1 calc R
C22' C 0.5253(2) 0.6915(3) 1.08816(11) 0.0309(7) Uani 1 1 d .
H22C H 0.5135 0.6217 1.1123 0.037 Uiso 1 1 calc R
H22D H 0.5070 0.6579 1.0519 0.037 Uiso 1 1 calc R
C23' C 0.6329(2) 0.7318(3) 1.10104(12) 0.0351(8) Uani 1 1 d .
H23B H 0.6709 0.6646 1.1248 0.042 Uiso 1 1 calc R
C24' C 0.7664(2) 0.7177(3) 1.05993(12) 0.0349(7) Uani 1 1 d .
H24B H 0.7984 0.7061 1.0955 0.042 Uiso 1 1 calc R
C25' C 0.8277(2) 0.7055(3) 1.02301(11) 0.0280(6) Uani 1 1 d .
C26' C 0.78911(19) 0.6948(3) 0.96861(12) 0.0262(6) Uani 1 1 d .
C27' C 0.8544(2) 0.6573(3) 0.93568(12) 0.0254(6) Uani 1 1 d .
C28' C 0.9524(2) 0.6461(3) 0.95898(12) 0.0291(7) Uani 1 1 d .
H28B H 0.9955 0.6224 0.9371 0.035 Uiso 1 1 calc R
C29' C 0.9938(2) 0.6669(3) 1.01273(12) 0.0292(7) Uani 1 1 d .
C30' C 0.9288(2) 0.6944(3) 1.04340(12) 0.0305(7) Uani 1 1 d .
H30B H 0.9527 0.7065 1.0799 0.037 Uiso 1 1 calc R
C31' C 0.8167(2) 0.6351(3) 0.87722(12) 0.0289(6) Uani 1 1 d .
C32' C 0.7352(2) 0.5317(3) 0.86792(13) 0.0348(7) Uani 1 1 d .
H32D H 0.7605 0.4492 0.8846 0.052 Uiso 1 1 calc R
H32E H 0.7121 0.5177 0.8302 0.052 Uiso 1 1 calc R
H32F H 0.6809 0.5622 0.8830 0.052 Uiso 1 1 calc R
C33' C 0.7780(2) 0.7647(3) 0.85129(12) 0.0360(7) Uani 1 1 d .
H33D H 0.8304 0.8300 0.8574 0.054 Uiso 1 1 calc R
H33E H 0.7238 0.7957 0.8663 0.054 Uiso 1 1 calc R
H33F H 0.7550 0.7512 0.8136 0.054 Uiso 1 1 calc R
C34' C 0.8965(2) 0.5854(4) 0.85039(13) 0.0391(8) Uani 1 1 d .
H34D H 0.9500 0.6489 0.8555 0.059 Uiso 1 1 calc R
H34E H 0.8694 0.5742 0.8129 0.059 Uiso 1 1 calc R
H34F H 0.9211 0.5011 0.8657 0.059 Uiso 1 1 calc R
C35' C 1.1039(2) 0.6550(3) 1.03333(13) 0.0341(7) Uani 1 1 d .
C36' C 1.1322(3) 0.6708(4) 1.09321(14) 0.0526(10) Uani 1 1 d .
H36D H 1.2031 0.6625 1.1050 0.079 Uiso 1 1 calc R
H36E H 1.1000 0.6027 1.1098 0.079 Uiso 1 1 calc R
H36F H 1.1115 0.7572 1.1030 0.079 Uiso 1 1 calc R
C37' C 1.1377(3) 0.5187(4) 1.02115(18) 0.0704(14) Uani 1 1 d .
H37D H 1.1211 0.5041 0.9833 0.106 Uiso 1 1 calc R
H37E H 1.1051 0.4528 1.0386 0.106 Uiso 1 1 calc R
H37F H 1.2085 0.5118 1.0338 0.106 Uiso 1 1 calc R
C38' C 1.1540(3) 0.7617(4) 1.01001(16) 0.0627(13) Uani 1 1 d .
H38D H 1.1376 0.7545 0.9718 0.094 Uiso 1 1 calc R
H38E H 1.2248 0.7534 1.0225 0.094 Uiso 1 1 calc R
H38F H 1.1326 0.8469 1.0205 0.094 Uiso 1 1 calc R
O1S O 0.1681(2) 0.2865(3) 0.34686(11) 0.0705(8) Uani 1 1 d .
C1S C 0.1951(3) 0.1759(4) 0.35510(19) 0.0627(12) Uani 1 1 d .
C2S C 0.1880(4) 0.1102(5) 0.4049(2) 0.0965(18) Uani 1 1 d .
H2SA H 0.1606 0.1714 0.4268 0.145 Uiso 1 1 calc R
H2SB H 0.2531 0.0827 0.4235 0.145 Uiso 1 1 calc R
H2SC H 0.1455 0.0334 0.3972 0.145 Uiso 1 1 calc R
C3S C 0.2350(4) 0.0990(6) 0.3167(2) 0.115(2) Uani 1 1 d .
H3SA H 0.2358 0.1531 0.2859 0.173 Uiso 1 1 calc R
H3SB H 0.1941 0.0218 0.3062 0.173 Uiso 1 1 calc R
H3SC H 0.3016 0.0712 0.3326 0.173 Uiso 1 1 calc R

loop_
_atom_site_aniso_label
_atom_site_aniso_U_11
_atom_site_aniso_U_22
_atom_site_aniso_U_33
_atom_site_aniso_U_23
_atom_site_aniso_U_13
_atom_site_aniso_U_12
Pd1 0.01354(9) 0.02014(10) 0.01722(9) 0.00091(8) 0.00404(7) 0.00088(8)
O1 0.0140(9) 0.0357(11) 0.0214(9) 0.0030(8) 0.0032(7) 0.0005(8)
O2 0.0183(9) 0.0371(12) 0.0155(9) 0.0006(8) 0.0038(7) 0.0042(8)
N1 0.0154(10) 0.0230(11) 0.0214(11) -0.0022(9) 0.0044(9) 0.0017(9)
N2 0.0161(10) 0.0221(12) 0.0177(10) 0.0002(9) 0.0037(8) 0.0004(9)
C1 0.0204(14) 0.0278(15) 0.0201(13) -0.0010(11) 0.0076(11) 0.0033(11)
C2 0.0157(13) 0.0278(15) 0.0257(14) 0.0003(11) 0.0081(11) 0.0014(11)
C3 0.0167(13) 0.0218(14) 0.0268(14) 0.0010(11) 0.0045(11) 0.0005(10)
C4 0.0166(13) 0.0200(14) 0.0299(14) -0.0003(11) 0.0037(11) 0.0024(10)
C5 0.0149(12) 0.0310(18) 0.0377(16) -0.0030(13) 0.0042(11) -0.0021(11)
C6 0.0193(13) 0.0236(16) 0.0384(15) -0.0016(12) 0.0128(11) 0.0010(12)
C7 0.0235(14) 0.0306(17) 0.0261(14) -0.0041(11) 0.0070(11) -0.0006(12)
C8 0.0164(13) 0.0319(17) 0.0294(15) -0.0021(12) 0.0012(11) -0.0014(11)
C9 0.0221(16) 0.073(3) 0.0381(18) -0.0003(17) -0.0031(13) -0.0017(16)
C10 0.0289(16) 0.0334(17) 0.0320(16) 0.0050(13) 0.0024(13) 0.0013(13)
C11 0.0357(16) 0.0314(17) 0.0376(17) -0.0065(15) 0.0112(13) -0.0050(15)
C12 0.0224(13) 0.0374(16) 0.0406(16) -0.0074(16) 0.0175(12) -0.0077(15)
C13 0.0339(18) 0.087(3) 0.071(3) 0.029(3) 0.0247(18) -0.008(2)
C14 0.038(2) 0.046(2) 0.079(3) -0.020(2) 0.035(2) -0.0081(17)
C15 0.0266(16) 0.061(3) 0.064(2) -0.023(2) 0.0260(16) -0.0172(16)
C16 0.0198(13) 0.0259(15) 0.0225(14) -0.0044(12) 0.0052(11) 0.0031(12)
C17 0.0182(13) 0.0318(17) 0.0185(13) 0.0001(11) 0.0071(10) -0.0009(11)
C18 0.0231(13) 0.0414(17) 0.0196(13) -0.0011(14) 0.0019(10) 0.0038(15)
C19 0.0193(13) 0.0322(17) 0.0224(14) -0.0042(11) -0.0013(11) -0.0005(11)
C20 0.0159(13) 0.0267(14) 0.0210(13) 0.0035(11) 0.0041(10) 0.0002(11)
C21 0.0213(14) 0.0244(15) 0.0232(14) -0.0015(11) 0.0011(11) -0.0005(11)
C22 0.0230(14) 0.0199(13) 0.0189(13) 0.0037(10) 0.0049(11) 0.0031(11)
C23 0.0156(12) 0.0222(13) 0.0174(12) 0.0033(12) 0.0032(9) 0.0056(12)
C24 0.0161(12) 0.0206(15) 0.0250(14) 0.0018(11) 0.0025(11) 0.0005(10)
C25 0.0206(13) 0.0206(15) 0.0226(13) -0.0014(10) 0.0059(11) -0.0011(10)
C26 0.0186(12) 0.0191(15) 0.0203(13) -0.0014(10) 0.0068(10) -0.0031(10)
C27 0.0211(13) 0.0229(14) 0.0185(13) -0.0007(10) 0.0043(10) -0.0018(10)
C28 0.0231(13) 0.0267(15) 0.0161(12) 0.0002(12) 0.0043(10) -0.0044(12)
C29 0.0204(13) 0.0240(14) 0.0223(14) -0.0003(11) 0.0072(11) -0.0011(11)
C30 0.0180(13) 0.0249(14) 0.0236(14) -0.0019(11) 0.0046(11) -0.0005(11)
C31 0.0260(14) 0.0290(17) 0.0185(13) -0.0006(11) 0.0048(10) 0.0029(12)
C32 0.0425(18) 0.0272(16) 0.0264(15) 0.0009(13) 0.0041(13) 0.0080(14)
C33 0.0229(14) 0.0418(19) 0.0280(15) 0.0010(13) 0.0039(12) 0.0010(12)
C34 0.0305(15) 0.0373(18) 0.0210(14) 0.0026(12) 0.0018(12) 0.0037(13)
C35 0.0256(15) 0.0345(16) 0.0226(15) -0.0041(12) 0.0092(12) 0.0007(12)
C36 0.0344(17) 0.052(2) 0.0320(17) -0.0021(15) 0.0151(14) 0.0120(16)
C37 0.0349(17) 0.053(2) 0.0407(18) 0.0016(16) 0.0236(14) -0.0027(15)
C38 0.0377(18) 0.050(2) 0.0389(18) -0.0195(17) 0.0143(15) -0.0016(17)
Pd1' 0.01675(10) 0.02509(11) 0.02136(10) 0.00353(9) 0.00387(8) 0.00346(9)
O1' 0.0195(9) 0.0545(15) 0.0211(10) 0.0061(9) 0.0054(8) 0.0071(9)
O2' 0.0188(10) 0.0426(12) 0.0297(11) -0.0021(10) 0.0059(8) 0.0099(9)
N1' 0.0255(11) 0.0402(14) 0.0232(11) 0.0036(13) 0.0049(9) 0.0067(13)
N2' 0.0259(13) 0.0406(15) 0.0258(13) 0.0028(11) 0.0065(10) 0.0111(11)
C1' 0.0252(14) 0.044(2) 0.0275(15) 0.0062(14) 0.0130(12) 0.0067(14)
C2' 0.0224(13) 0.0336(15) 0.0209(12) 0.0058(14) 0.0052(10) 0.0039(14)
C3' 0.0212(13) 0.0257(16) 0.0265(14) 0.0052(12) 0.0062(11) 0.0046(11)
C4' 0.0241(13) 0.0242(16) 0.0221(13) 0.0044(12) 0.0073(10) 0.0013(12)
C5' 0.0252(13) 0.0259(13) 0.0192(12) 0.0016(13) 0.0034(10) 0.0001(13)
C6' 0.0189(12) 0.0204(14) 0.0239(13) 0.0017(12) 0.0024(10) 0.0021(11)
C7' 0.0226(13) 0.0262(16) 0.0251(13) 0.0036(12) 0.0096(10) 0.0039(12)
C8' 0.0254(14) 0.0399(19) 0.0199(14) -0.0010(12) 0.0065(11) 0.0032(12)
C9' 0.0368(17) 0.069(2) 0.0218(14) -0.0005(17) 0.0109(12) 0.0106(19)
C10' 0.0357(18) 0.0412(19) 0.0314(16) 0.0033(14) 0.0169(14) -0.0006(15)
C11' 0.0331(17) 0.0406(19) 0.0404(19) -0.0039(15) 0.0104(14) 0.0057(15)
C12' 0.0192(13) 0.0277(16) 0.0265(14) -0.0011(11) 0.0018(11) -0.0004(11)
C13' 0.0195(14) 0.0425(19) 0.0298(15) -0.0056(13) 0.0010(12) 0.0004(12)
C14' 0.0323(17) 0.0396(19) 0.0390(18) 0.0088(15) -0.0018(14) 0.0113(15)
C15' 0.0332(16) 0.0436(19) 0.0411(17) -0.0150(17) 0.0089(13) -0.0093(16)
C16' 0.0271(15) 0.0363(17) 0.0283(16) -0.0026(13) 0.0040(13) 0.0059(13)
C17' 0.0259(15) 0.041(2) 0.0269(15) -0.0001(14) 0.0038(12) 0.0092(14)
C18' 0.0345(16) 0.055(2) 0.0226(15) 0.0036(14) 0.0044(13) 0.0149(15)
C19' 0.0383(18) 0.070(3) 0.0238(15) -0.0002(16) -0.0007(13) 0.0158(17)
C20' 0.0298(16) 0.050(2) 0.0324(16) -0.0016(16) -0.0061(13) 0.0064(16)
C21' 0.0319(16) 0.0313(16) 0.0290(15) -0.0055(13) -0.0007(13) 0.0030(14)
C22' 0.0333(17) 0.0370(18) 0.0239(15) 0.0069(13) 0.0098(13) 0.0034(14)
C23' 0.0308(17) 0.0412(19) 0.0317(17) 0.0098(15) 0.0033(14) 0.0130(15)
C24' 0.0280(16) 0.047(2) 0.0280(16) 0.0037(14) 0.0027(13) 0.0084(15)
C25' 0.0214(14) 0.0299(16) 0.0318(16) 0.0069(13) 0.0037(12) 0.0070(12)
C26' 0.0183(13) 0.0239(15) 0.0363(17) 0.0038(13) 0.0057(12) 0.0021(11)
C27' 0.0220(14) 0.0190(14) 0.0366(16) 0.0002(12) 0.0096(12) -0.0013(11)
C28' 0.0202(14) 0.0255(16) 0.0448(19) 0.0064(13) 0.0142(13) 0.0003(12)
C29' 0.0194(14) 0.0258(16) 0.0422(19) 0.0067(13) 0.0058(13) 0.0007(12)
C30' 0.0239(15) 0.0315(17) 0.0332(16) 0.0089(13) -0.0001(12) 0.0028(13)
C31' 0.0223(14) 0.0302(16) 0.0367(17) -0.0030(13) 0.0119(13) -0.0010(12)
C32' 0.0266(16) 0.0328(17) 0.0478(19) -0.0061(15) 0.0139(14) -0.0047(13)
C33' 0.0337(16) 0.038(2) 0.0357(17) 0.0030(14) 0.0074(13) -0.0049(14)
C34' 0.0269(16) 0.049(2) 0.0445(19) -0.0090(16) 0.0155(14) -0.0007(15)
C35' 0.0157(14) 0.0407(19) 0.0447(19) 0.0065(15) 0.0039(13) 0.0027(13)
C36' 0.0329(19) 0.075(3) 0.047(2) 0.011(2) 0.0019(16) -0.0044(19)
C37' 0.038(2) 0.066(3) 0.095(3) -0.018(3) -0.012(2) 0.020(2)
C38' 0.0332(19) 0.078(3) 0.069(3) 0.034(2) -0.0069(18) -0.022(2)
O1S 0.086(2) 0.0537(18) 0.075(2) -0.0075(17) 0.0248(16) 0.0113(18)
C1S 0.043(2) 0.052(3) 0.089(3) -0.032(2) 0.003(2) -0.011(2)
C2S 0.107(4) 0.046(3) 0.130(5) 0.003(3) 0.011(4) -0.019(3)
C3S 0.078(4) 0.110(5) 0.160(6) -0.084(4) 0.033(4) 0.006(3)

loop_
_atom_type_symbol
_atom_type_description
_atom_type_scat_dispersion_real
_atom_type_scat_dispersion_imag
_atom_type_scat_source
C C 0.0033 0.0016 'International Tables Vol C Tables 4.2.6.8 and 6.1.1.4'
H H 0.0000 0.0000 'International Tables Vol C Tables 4.2.6.8 and 6.1.1.4'
N N 0.0061 0.0033 'International Tables Vol C Tables 4.2.6.8 and 6.1.1.4'
O O 0.0106 0.0060 'International Tables Vol C Tables 4.2.6.8 and 6.1.1.4'
Pd Pd -0.9988 1.0072 'International Tables Vol C Tables 4.2.6.8 and 6.1.1.4'

loop_
_geom_angle_atom_site_label_1
_geom_angle_atom_site_label_2
_geom_angle_atom_site_label_3
_geom_angle
O2 Pd1 O1 81.79(7)
O2 Pd1 N1 169.91(8)
O1 Pd1 N1 90.13(8)
O2 Pd1 N2 90.99(8)
O1 Pd1 N2 170.25(8)
N1 Pd1 N2 97.70(8)
C3 O1 Pd1 126.44(16)
C26 O2 Pd1 129.92(16)
C1 N1 C16 114.4(2)
C1 N1 Pd1 122.44(18)
C16 N1 Pd1 123.14(16)
C24 N2 C23 114.3(2)
C24 N2 Pd1 122.53(17)
C23 N2 Pd1 123.07(15)
N1 C1 C2 128.4(2)
C3 C2 C7 121.2(2)
C3 C2 C1 122.8(2)
C7 C2 C1 115.9(2)
O1 C3 C2 122.7(2)
O1 C3 C4 120.0(2)
C2 C3 C4 117.2(2)
C5 C4 C3 117.8(2)
C5 C4 C8 121.3(2)
C3 C4 C8 120.6(2)
C4 C5 C6 125.7(2)
C7 C6 C5 116.1(2)
C7 C6 C12 121.7(3)
C5 C6 C12 122.2(2)
C6 C7 C2 121.7(3)
C11 C8 C10 111.4(2)
C11 C8 C4 107.6(2)
C10 C8 C4 111.6(2)
C11 C8 C9 107.3(2)
C10 C8 C9 106.7(2)
C4 C8 C9 112.3(2)
C14 C12 C15 108.8(3)
C14 C12 C13 109.0(3)
C15 C12 C13 106.8(3)
C14 C12 C6 109.6(3)
C15 C12 C6 111.7(2)
C13 C12 C6 110.7(3)
N1 C16 C17 110.0(2)
N1 C16 C21 111.2(2)
C17 C16 C21 109.5(2)
C22 C17 C16 109.0(2)
C22 C17 C18 109.6(2)
C16 C17 C18 108.0(2)
C17 C18 C19 108.9(2)
C20 C19 C18 108.7(2)
C21 C20 C23 111.0(2)
C21 C20 C19 108.5(2)
C23 C20 C19 107.3(2)
C20 C21 C16 108.1(2)
C17 C22 C23 109.1(2)
N2 C23 C20 110.4(2)
N2 C23 C22 112.3(2)
C20 C23 C22 109.6(2)
N2 C24 C25 130.4(2)
C26 C25 C30 120.3(2)
C26 C25 C24 122.6(2)
C30 C25 C24 117.0(2)
O2 C26 C25 122.5(2)
O2 C26 C27 119.9(2)
C25 C26 C27 117.6(2)
C28 C27 C26 118.4(2)
C28 C27 C31 121.9(2)
C26 C27 C31 119.8(2)
C27 C28 C29 125.1(2)
C30 C29 C28 115.8(2)
C30 C29 C35 124.3(2)
C28 C29 C35 119.9(2)
C29 C30 C25 122.3(2)
C34 C31 C33 107.9(2)
C34 C31 C27 112.5(2)
C33 C31 C27 110.1(2)
C34 C31 C32 107.8(2)
C33 C31 C32 109.1(2)
C27 C31 C32 109.5(2)
C36 C35 C38 108.2(3)
C36 C35 C29 111.6(2)
C38 C35 C29 109.1(2)
C36 C35 C37 108.8(2)
C38 C35 C37 109.4(2)
C29 C35 C37 109.6(2)
O2' Pd1' O1' 82.78(8)
O2' Pd1' N2' 90.13(9)
O1' Pd1' N2' 172.84(9)
O2' Pd1' N1' 173.74(9)
O1' Pd1' N1' 91.03(8)
N2' Pd1' N1' 96.08(9)
C3' O1' Pd1' 127.18(17)
C26' O2' Pd1' 126.94(18)
C1' N1' C16' 113.7(2)
C1' N1' Pd1' 121.3(2)
C16' N1' Pd1' 124.83(17)
C24' N2' C23' 114.1(2)
C24' N2' Pd1' 121.8(2)
C23' N2' Pd1' 124.09(18)
N1' C1' C2' 129.4(3)
C3' C2' C7' 120.8(2)
C3' C2' C1' 122.9(2)
C7' C2' C1' 116.0(2)
O1' C3' C2' 122.7(2)
O1' C3' C4' 119.6(2)
C2' C3' C4' 117.7(2)
C5' C4' C3' 118.1(2)
C5' C4' C8' 121.4(2)
C3' C4' C8' 120.5(2)
C4' C5' C6' 124.7(2)
C7' C6' C5' 116.6(2)
C7' C6' C12' 123.7(2)
C5' C6' C12' 119.7(2)
C6' C7' C2' 121.8(2)
C10' C8' C9' 107.6(3)
C10' C8' C4' 110.2(2)
C9' C8' C4' 111.6(2)
C10' C8' C11' 110.8(2)
C9' C8' C11' 107.6(3)
C4' C8' C11' 109.1(2)
C13' C12' C15' 108.0(2)
C13' C12' C14' 109.5(2)
C15' C12' C14' 108.3(2)
C13' C12' C6' 112.3(2)
C15' C12' C6' 110.0(2)
C14' C12' C6' 108.6(2)
C17' C16' N1' 108.5(2)
C17' C16' C21' 109.4(2)
N1' C16' C21' 112.3(2)
C16' C17' C22' 110.1(2)
C16' C17' C18' 108.3(3)
C22' C17' C18' 108.9(2)
C19' C18' C17' 108.6(2)
C18' C19' C20' 108.2(2)
C23' C20' C21' 110.1(2)
C23' C20' C19' 106.4(3)
C21' C20' C19' 109.5(3)
C16' C21' C20' 108.9(3)
C23' C22' C17' 107.7(3)
C20' C23' N2' 108.2(3)
C20' C23' C22' 110.6(3)
N2' C23' C22' 111.8(2)
N2' C24' C25' 129.8(3)
C30' C25' C26' 120.8(3)
C30' C25' C24' 117.0(3)
C26' C25' C24' 122.0(3)
O2' C26' C25' 122.6(3)
O2' C26' C27' 119.5(3)
C25' C26' C27' 117.9(2)
C28' C27' C26' 117.3(3)
C28' C27' C31' 121.8(3)
C26' C27' C31' 120.9(2)
C27' C28' C29' 125.6(3)
C30' C29' C28' 115.4(3)
C30' C29' C35' 124.1(3)
C28' C29' C35' 120.4(3)
C29' C30' C25' 122.6(3)
C27' C31' C34' 112.3(2)
C27' C31' C33' 109.2(2)
C34' C31' C33' 108.0(3)
C27' C31' C32' 110.3(2)
C34' C31' C32' 107.0(3)
C33' C31' C32' 110.0(2)
C38' C35' C37' 112.6(3)
C38' C35' C29' 109.0(3)
C37' C35' C29' 109.6(3)
C38' C35' C36' 107.3(3)
C37' C35' C36' 106.5(3)
C29' C35' C36' 111.8(3)
O1S C1S C3S 122.1(5)
O1S C1S C2S 120.4(4)
C3S C1S C2S 117.5(5)

loop_
_geom_bond_atom_site_label_1
_geom_bond_atom_site_label_2
_geom_bond_distance
Pd1 O2 1.9860(17)
Pd1 O1 2.0024(17)
Pd1 N1 2.011(2)
Pd1 N2 2.026(2)
O1 C3 1.313(3)
O2 C26 1.310(3)
N1 C1 1.303(3)
N1 C16 1.495(3)
N2 C24 1.291(3)
N2 C23 1.493(3)
C1 C2 1.439(4)
C2 C3 1.411(4)
C2 C7 1.421(4)
C3 C4 1.443(3)
C4 C5 1.383(4)
C4 C8 1.538(4)
C5 C6 1.393(4)
C6 C7 1.375(4)
C6 C12 1.539(4)
C8 C11 1.530(4)
C8 C10 1.534(4)
C8 C9 1.538(4)
C12 C14 1.524(5)
C12 C15 1.527(4)
C12 C13 1.529(5)
C16 C17 1.527(4)
C16 C21 1.549(4)
C17 C22 1.515(4)
C17 C18 1.532(4)
C18 C19 1.543(4)
C19 C20 1.537(3)
C20 C21 1.522(4)
C20 C23 1.527(4)
C22 C23 1.540(3)
C24 C25 1.434(4)
C25 C26 1.416(4)
C25 C30 1.418(4)
C26 C27 1.433(3)
C27 C28 1.372(4)
C27 C31 1.536(4)
C28 C29 1.414(4)
C29 C30 1.372(4)
C29 C35 1.535(4)
C31 C34 1.532(3)
C31 C33 1.535(4)
C31 C32 1.539(4)
C35 C36 1.524(4)
C35 C38 1.535(4)
C35 C37 1.543(4)
Pd1' O2' 1.9956(19)
Pd1' O1' 1.9966(18)
Pd1' N2' 2.004(2)
Pd1' N1' 2.020(2)
O1' C3' 1.310(3)
O2' C26' 1.321(3)
N1' C1' 1.294(3)
N1' C16' 1.512(4)
N2' C24' 1.291(4)
N2' C23' 1.513(4)
C1' C2' 1.435(4)
C2' C3' 1.414(4)
C2' C7' 1.417(3)
C3' C4' 1.441(4)
C4' C5' 1.375(3)
C4' C8' 1.545(4)
C5' C6' 1.413(3)
C6' C7' 1.369(3)
C6' C12' 1.535(3)
C8' C10' 1.522(4)
C8' C9' 1.532(4)
C8' C11' 1.546(4)
C12' C13' 1.519(4)
C12' C15' 1.522(4)
C12' C14' 1.527(4)
C16' C17' 1.503(4)
C16' C21' 1.526(4)
C17' C22' 1.538(4)
C17' C18' 1.545(4)
C18' C19' 1.529(4)
C19' C20' 1.549(4)
C20' C23' 1.503(5)
C20' C21' 1.535(4)
C22' C23' 1.531(4)
C24' C25' 1.431(4)
C25' C30' 1.409(4)
C25' C26' 1.414(4)
C26' C27' 1.437(4)
C27' C28' 1.384(4)
C27' C31' 1.524(4)
C28' C29' 1.418(4)
C29' C30' 1.367(4)
C29' C35' 1.528(4)
C31' C34' 1.530(4)
C31' C33' 1.533(4)
C31' C32' 1.538(4)
C35' C38' 1.497(5)
C35' C37' 1.526(5)
C35' C36' 1.540(5)
O1S C1S 1.196(5)
C1S C3S 1.476(6)
C1S C2S 1.487(7)

loop_
_geom_torsion_atom_site_label_1
_geom_torsion_atom_site_label_2
_geom_torsion_atom_site_label_3
_geom_torsion_atom_site_label_4
_geom_torsion
O2 Pd1 O1 C3 157.9(2)
N1 Pd1 O1 C3 -28.2(2)
N2 Pd1 O1 C3 115.3(5)
O1 Pd1 O2 C26 -179.6(2)
N1 Pd1 O2 C26 143.4(4)
N2 Pd1 O2 C26 -6.1(2)
O2 Pd1 N1 C1 56.2(6)
O1 Pd1 N1 C1 19.6(2)
N2 Pd1 N1 C1 -154.5(2)
O2 Pd1 N1 C16 -121.7(5)
O1 Pd1 N1 C16 -158.3(2)
N2 Pd1 N1 C16 27.5(2)
O2 Pd1 N2 C24 -3.4(2)
O1 Pd1 N2 C24 38.6(6)
N1 Pd1 N2 C24 -178.3(2)
O2 Pd1 N2 C23 -179.8(2)
O1 Pd1 N2 C23 -137.8(4)
N1 Pd1 N2 C23 5.4(2)
C16 N1 C1 C2 174.2(3)
Pd1 N1 C1 C2 -4.0(4)
N1 C1 C2 C3 -14.5(5)
N1 C1 C2 C7 168.8(3)
Pd1 O1 C3 C2 19.6(4)
Pd1 O1 C3 C4 -161.01(18)
C7 C2 C3 O1 -177.5(3)
C1 C2 C3 O1 6.1(4)
C7 C2 C3 C4 3.1(4)
C1 C2 C3 C4 -173.4(3)
O1 C3 C4 C5 176.1(2)
C2 C3 C4 C5 -4.5(4)
O1 C3 C4 C8 0.8(4)
C2 C3 C4 C8 -179.7(2)
C3 C4 C5 C6 1.7(4)
C8 C4 C5 C6 176.9(3)
C4 C5 C6 C7 2.7(4)
C4 C5 C6 C12 -178.7(3)
C5 C6 C7 C2 -4.2(4)
C12 C6 C7 C2 177.2(3)
C3 C2 C7 C6 1.4(4)
C1 C2 C7 C6 178.1(3)
C5 C4 C8 C11 -105.6(3)
C3 C4 C8 C11 69.5(3)
C5 C4 C8 C10 132.0(3)
C3 C4 C8 C10 -52.9(3)
C5 C4 C8 C9 12.3(4)
C3 C4 C8 C9 -172.6(3)
C7 C6 C12 C14 83.7(4)
C5 C6 C12 C14 -94.8(3)
C7 C6 C12 C15 -155.5(3)
C5 C6 C12 C15 26.0(4)
C7 C6 C12 C13 -36.7(4)
C5 C6 C12 C13 144.8(3)
C1 N1 C16 C17 89.6(3)
Pd1 N1 C16 C17 -92.3(2)
C1 N1 C16 C21 -148.8(2)
Pd1 N1 C16 C21 29.3(3)
N1 C16 C17 C22 52.8(3)
C21 C16 C17 C22 -69.7(3)
N1 C16 C17 C18 171.8(2)
C21 C16 C17 C18 49.3(3)
C22 C17 C18 C19 49.1(3)
C16 C17 C18 C19 -69.5(3)
C17 C18 C19 C20 17.2(3)
C18 C19 C20 C21 50.0(3)
C18 C19 C20 C23 -70.0(3)
C23 C20 C21 C16 47.6(3)
C19 C20 C21 C16 -70.1(3)
N1 C16 C21 C20 -104.5(2)
C17 C16 C21 C20 17.3(3)
C16 C17 C22 C23 50.9(3)
C18 C17 C22 C23 -67.1(3)
C24 N2 C23 C20 104.0(3)
Pd1 N2 C23 C20 -79.4(2)
C24 N2 C23 C22 -133.4(2)
Pd1 N2 C23 C22 43.2(3)
C21 C20 C23 N2 57.9(3)
C19 C20 C23 N2 176.30(19)
C21 C20 C23 C22 -66.3(3)
C19 C20 C23 C22 52.1(3)
C17 C22 C23 N2 -109.6(3)
C17 C22 C23 C20 13.4(3)
C23 N2 C24 C25 -175.6(3)
Pd1 N2 C24 C25 7.8(4)
N2 C24 C25 C26 -2.7(4)
N2 C24 C25 C30 176.6(3)
Pd1 O2 C26 C25 12.1(4)
Pd1 O2 C26 C27 -166.83(18)
C30 C25 C26 O2 172.8(2)
C24 C25 C26 O2 -7.9(4)
C30 C25 C26 C27 -8.2(4)
C24 C25 C26 C27 171.0(2)
O2 C26 C27 C28 -173.3(2)
C25 C26 C27 C28 7.8(4)
O2 C26 C27 C31 7.7(4)
C25 C26 C27 C31 -171.3(2)
C26 C27 C28 C29 -2.6(4)
C31 C27 C28 C29 176.4(3)
C27 C28 C29 C30 -2.3(4)
C27 C28 C29 C35 177.4(3)
C28 C29 C30 C25 1.9(4)
C35 C29 C30 C25 -177.8(3)
C26 C25 C30 C29 3.4(4)
C24 C25 C30 C29 -175.9(3)
C28 C27 C31 C34 -3.7(4)
C26 C27 C31 C34 175.3(2)
C28 C27 C31 C33 116.7(3)
C26 C27 C31 C33 -64.3(3)
C28 C27 C31 C32 -123.4(3)
C26 C27 C31 C32 55.6(3)
C30 C29 C35 C36 0.1(4)
C28 C29 C35 C36 -179.6(3)
C30 C29 C35 C38 119.6(3)
C28 C29 C35 C38 -60.0(3)
C30 C29 C35 C37 -120.5(3)
C28 C29 C35 C37 59.9(3)
O2' Pd1' O1' C3' 158.5(2)
N2' Pd1' O1' C3' 150.8(7)
N1' Pd1' O1' C3' -22.4(2)
O1' Pd1' O2' C26' 154.7(2)
N2' Pd1' O2' C26' -26.3(2)
N1' Pd1' O2' C26' 146.6(9)
O2' Pd1' N1' C1' 27.1(12)
O1' Pd1' N1' C1' 19.1(3)
N2' Pd1' N1' C1' -160.1(3)
O2' Pd1' N1' C16' -156.6(9)
O1' Pd1' N1' C16' -164.7(3)
N2' Pd1' N1' C16' 16.2(3)
O2' Pd1' N2' C24' 21.8(3)
O1' Pd1' N2' C24' 29.4(10)
N1' Pd1' N2' C24' -157.4(3)
O2' Pd1' N2' C23' -159.8(2)
O1' Pd1' N2' C23' -152.3(7)
N1' Pd1' N2' C23' 20.9(3)
C16' N1' C1' C2' 177.4(3)
Pd1' N1' C1' C2' -6.0(5)
N1' C1' C2' C3' -14.0(6)
N1' C1' C2' C7' 172.9(3)
Pd1' O1' C3' C2' 10.8(4)
Pd1' O1' C3' C4' -170.7(2)
C7' C2' C3' O1' -175.9(3)
C1' C2' C3' O1' 11.4(5)
C7' C2' C3' C4' 5.6(5)
C1' C2' C3' C4' -167.2(3)
O1' C3' C4' C5' 175.7(3)
C2' C3' C4' C5' -5.7(4)
O1' C3' C4' C8' -4.4(4)
C2' C3' C4' C8' 174.2(3)
C3' C4' C5' C6' 1.4(5)
C8' C4' C5' C6' -178.4(3)
C4' C5' C6' C7' 3.1(5)
C4' C5' C6' C12' -179.5(3)
C5' C6' C7' C2' -3.3(4)
C12' C6' C7' C2' 179.5(3)
C3' C2' C7' C6' -1.1(5)
C1' C2' C7' C6' 172.2(3)
C5' C4' C8' C10' 122.7(3)
C3' C4' C8' C10' -57.2(4)
C5' C4' C8' C9' 3.3(4)
C3' C4' C8' C9' -176.5(3)
C5' C4' C8' C11' -115.4(3)
C3' C4' C8' C11' 64.7(3)
C7' C6' C12' C13' -6.9(4)
C5' C6' C12' C13' 175.9(3)
C7' C6' C12' C15' -127.3(3)
C5' C6' C12' C15' 55.5(4)
C7' C6' C12' C14' 114.3(3)
C5' C6' C12' C14' -62.9(3)
C1' N1' C16' C17' 89.2(3)
Pd1' N1' C16' C17' -87.3(3)
C1' N1' C16' C21' -149.8(3)
Pd1' N1' C16' C21' 33.7(4)
N1' C16' C17' C22' 54.1(3)
C21' C16' C17' C22' -68.8(3)
N1' C16' C17' C18' 173.0(2)
C21' C16' C17' C18' 50.2(3)
C16' C17' C18' C19' -72.0(3)
C22' C17' C18' C19' 47.7(4)
C17' C18' C19' C20' 19.6(4)
C18' C19' C20' C23' -72.5(3)
C18' C19' C20' C21' 46.4(4)
C17' C16' C21' C20' 16.3(3)
N1' C16' C21' C20' -104.2(3)
C23' C20' C21' C16' 48.4(3)
C19' C20' C21' C16' -68.3(3)
C16' C17' C22' C23' 50.5(3)
C18' C17' C22' C23' -68.1(3)
C21' C20' C23' N2' 56.0(3)
C19' C20' C23' N2' 174.6(2)
C21' C20' C23' C22' -66.7(3)
C19' C20' C23' C22' 51.9(3)
C24' N2' C23' C20' 87.3(3)
Pd1' N2' C23' C20' -91.2(3)
C24' N2' C23' C22' -150.7(3)
Pd1' N2' C23' C22' 30.9(4)
C17' C22' C23' C20' 14.8(3)
C17' C22' C23' N2' -105.8(3)
C23' N2' C24' C25' 173.3(3)
Pd1' N2' C24' C25' -8.3(5)
N2' C24' C25' C30' 172.3(3)
N2' C24' C25' C26' -12.4(6)
Pd1' O2' C26' C25' 15.1(4)
Pd1' O2' C26' C27' -168.20(19)
C30' C25' C26' O2' -176.1(3)
C24' C25' C26' O2' 8.8(5)
C30' C25' C26' C27' 7.1(4)
C24' C25' C26' C27' -168.0(3)
O2' C26' C27' C28' 177.3(3)
C25' C26' C27' C28' -5.8(4)
O2' C26' C27' C31' -0.9(4)
C25' C26' C27' C31' 175.9(3)
C26' C27' C28' C29' 0.8(4)
C31' C27' C28' C29' 179.0(3)
C27' C28' C29' C30' 3.1(4)
C27' C28' C29' C35' -178.3(3)
C28' C29' C30' C25' -1.9(4)
C35' C29' C30' C25' 179.6(3)
C26' C25' C30' C29' -3.2(5)
C24' C25' C30' C29' 172.1(3)
C28' C27' C31' C34' 6.5(4)
C26' C27' C31' C34' -175.4(3)
C28' C27' C31' C33' -113.3(3)
C26' C27' C31' C33' 64.9(3)
C28' C27' C31' C32' 125.7(3)
C26' C27' C31' C32' -56.2(3)
C30' C29' C35' C38' -115.6(4)
C28' C29' C35' C38' 66.0(4)
C30' C29' C35' C37' 120.7(4)
C28' C29' C35' C37' -57.7(4)
C30' C29' C35' C36' 2.9(4)
C28' C29' C35' C36' -175.5(3)
